data_7030328
loop_
_publ_author_name
'Klug, Christina M.'
'McDaniel, Ashley M.'
'Fiedler, Stephanie R.'
'Schulte, Kelsey A.'
'Newell, Brian S.'
'Shores, Matthew P.'

_publ_section_title
;
 Anion dependence in the spin-crossover properties of a Fe(II) podand
 complex.
;
_journal_issue 40
_journal_name_full 'Dalton transactions (Cambridge, England : 2003)'
_journal_page_first 12577
_journal_page_last 12585
_journal_paper_doi 10.1039/c2dt31213a
_journal_volume 41
_journal_year 2012
_chemical_formula_moiety 'C27 H33 Fe N7 O3, 2(I)'
_chemical_formula_sum 'C27 H33 Fe I2 N7 O3'
_chemical_formula_weight 813.25
_chemical_name_systematic
;
?
;
_space_group_IT_number 61
_symmetry_cell_setting orthorhombic
_symmetry_space_group_name_Hall '-P 2ac 2ab'
_symmetry_space_group_name_H-M 'P b c a'
_atom_sites_solution_hydrogens geom
_atom_sites_solution_primary direct
_atom_sites_solution_secondary difmap
_audit_creation_method SHELXL-97
_cell_angle_alpha 90.00
_cell_angle_beta 90.00
_cell_angle_gamma 90.00
_cell_formula_units_Z 8
_cell_length_a 11.3371(4)
_cell_length_b 19.1168(6)
_cell_length_c 28.6754(9)
_cell_measurement_reflns_used 9808
_cell_measurement_temperature 296(2)
_cell_measurement_theta_max 28.73
_cell_measurement_theta_min 2.88
_cell_volume 6214.8(4)
_computing_cell_refinement 'Bruker SMART'
_computing_data_collection 'Bruker SMART'
_computing_data_reduction 'Bruker SAINT'
_computing_molecular_graphics 'Bruker SHELXTL'
_computing_publication_material 'Bruker SHELXTL'
_computing_structure_refinement 'SHELXL-97 (Sheldrick, 1997)'
_computing_structure_solution 'SHELXS-97 (Sheldrick, 1990)'
_diffrn_ambient_temperature 296(2)
_diffrn_measured_fraction_theta_full 0.999
_diffrn_measured_fraction_theta_max 0.999
_diffrn_measurement_device_type 'CCD area detector'
_diffrn_measurement_method 'phi and omega scans'
_diffrn_radiation_monochromator graphite
_diffrn_radiation_source 'fine-focus sealed tube'
_diffrn_radiation_type MoK\a
_diffrn_radiation_wavelength 0.71073
_diffrn_reflns_av_R_equivalents 0.0445
_diffrn_reflns_av_sigmaI/netI 0.0210
_diffrn_reflns_limit_h_max 14
_diffrn_reflns_limit_h_min -14
_diffrn_reflns_limit_k_max 25
_diffrn_reflns_limit_k_min -25
_diffrn_reflns_limit_l_max 37
_diffrn_reflns_limit_l_min -37
_diffrn_reflns_number 104197
_diffrn_reflns_theta_full 27.88
_diffrn_reflns_theta_max 27.88
_diffrn_reflns_theta_min 3.01
_exptl_absorpt_coefficient_mu 2.512
_exptl_absorpt_correction_T_max 0.7459
_exptl_absorpt_correction_T_min 0.5734
_exptl_absorpt_correction_type multi-scan
_exptl_absorpt_process_details SADABS,Bruker(2000)
_exptl_crystal_colour red
_exptl_crystal_density_diffrn 1.738
_exptl_crystal_density_method 'not measured'
_exptl_crystal_description plate
_exptl_crystal_F_000 3200
_exptl_crystal_size_max 0.45
_exptl_crystal_size_mid 0.3
_exptl_crystal_size_min 0.03
_refine_diff_density_max 0.862
_refine_diff_density_min -0.924
_refine_diff_density_rms 0.068
_refine_ls_extinction_method none
_refine_ls_goodness_of_fit_ref 1.032
_refine_ls_hydrogen_treatment constr
_refine_ls_matrix_type full
_refine_ls_number_parameters 361
_refine_ls_number_reflns 7402
_refine_ls_number_restraints 0
_refine_ls_restrained_S_all 1.032
_refine_ls_R_factor_all 0.0505
_refine_ls_R_factor_gt 0.0308
_refine_ls_shift/su_max 0.003
_refine_ls_shift/su_mean 0.000
_refine_ls_structure_factor_coef Fsqd
_refine_ls_weighting_details 'calc w=1/[\s^2^(Fo^2^)+(0.0209P)^2^+7.7415P] where P=(Fo^2^+2Fc^2^)/3'
_refine_ls_weighting_scheme calc
_refine_ls_wR_factor_gt 0.0603
_refine_ls_wR_factor_ref 0.0674
_reflns_number_gt 5615
_reflns_number_total 7402
_reflns_threshold_expression >2sigma(I)
_cod_data_source_file c2dt31213a.txt
_cod_data_source_block msn260
_cod_depositor_comments
;
The following automatic conversions were performed:

'_symmetry_cell_setting' value 'Orthorhombic' changed to
'orthorhombic' according to
/usr/data/users/saulius/automatic-downloads/retrospective/RSC/lib/dictionaries/cif_core.dic
dictionary named 'cif_core.dic' version 2.4.2 from 2011-04-26.

Automatic conversion script
Id: cif_fix_values 2281 2013-09-26 08:29:07Z andrius 
;
_cod_original_sg_symbol_H-M Pbca
_cod_database_code 7030328

loop_
_symmetry_equiv_pos_as_xyz
'x, y, z'
'-x+1/2, -y, z+1/2'
'-x, y+1/2, -z+1/2'
'x+1/2, -y+1/2, -z'
'-x, -y, -z'
'x-1/2, y, -z-1/2'
'x, -y-1/2, z-1/2'
'-x-1/2, y-1/2, z'

loop_
_atom_site_label
_atom_site_type_symbol
_atom_site_fract_x
_atom_site_fract_y
_atom_site_fract_z
_atom_site_U_iso_or_equiv
_atom_site_adp_type
_atom_site_occupancy
_atom_site_symmetry_multiplicity
_atom_site_calc_flag
_atom_site_refinement_flags
Fe1 Fe 0.59592(3) 0.603642(19) 0.625307(12) 0.02832(8) Uani 1 1 d .
N1 N 0.7286(2) 0.52489(12) 0.62799(8) 0.0364(5) Uani 1 1 d .
C1 C 0.6428(3) 0.41877(16) 0.65847(13) 0.0538(8) Uani 1 1 d .
H1A H 0.6550 0.3949 0.6290 0.065 Uiso 1 1 calc R
H1B H 0.6470 0.3843 0.6832 0.065 Uiso 1 1 calc R
O1 O 0.5547(2) 0.74016(13) 0.47809(7) 0.0588(6) Uani 1 1 d .
H1C H 0.5928 0.7757 0.4834 0.088 Uiso 1 1 calc R
I1 I 0.72863(2) 0.868540(12) 0.523760(8) 0.05698(7) Uani 1 1 d .
O2 O 0.94757(18) 0.75953(11) 0.60768(7) 0.0487(5) Uani 1 1 d .
H2A H 0.9749 0.7566 0.5813 0.073 Uiso 1 1 calc R
N2 N 0.68967(19) 0.61036(12) 0.55457(7) 0.0327(5) Uani 1 1 d .
C2 C 0.7394(3) 0.47278(16) 0.66539(12) 0.0468(7) Uani 1 1 d .
H2B H 0.7309 0.4951 0.6956 0.056 Uiso 1 1 calc R
H2C H 0.8162 0.4505 0.6641 0.056 Uiso 1 1 calc R
I2 I 0.40057(2) 0.994957(13) 0.659587(9) 0.06199(8) Uani 1 1 d .
N3 N 0.53078(19) 0.58803(11) 0.69545(8) 0.0344(5) Uani 1 1 d .
C3 C 0.8013(3) 0.52223(15) 0.59451(11) 0.0418(7) Uani 1 1 d .
H3A H 0.8640 0.4909 0.5954 0.050 Uiso 1 1 calc R
O3 O 0.5368(2) 0.83011(13) 0.68740(8) 0.0615(6) Uani 1 1 d .
H3B H 0.5137 0.8704 0.6840 0.092 Uiso 1 1 calc R
N4 N 0.72263(18) 0.66770(11) 0.67177(7) 0.0279(4) Uani 1 1 d .
C4 C 0.7861(3) 0.56856(15) 0.55452(10) 0.0405(7) Uani 1 1 d .
N5 N 0.45473(19) 0.55129(11) 0.59257(8) 0.0346(5) Uani 1 1 d .
C5 C 0.8682(3) 0.56888(19) 0.51888(13) 0.0626(10) Uani 1 1 d .
H5A H 0.9339 0.5398 0.5201 0.075 Uiso 1 1 calc R
N6 N 0.44279(18) 0.68769(11) 0.61998(7) 0.0302(5) Uani 1 1 d .
C6 C 0.8511(4) 0.6129(2) 0.48174(14) 0.0761(12) Uani 1 1 d .
H6A H 0.9060 0.6149 0.4577 0.091 Uiso 1 1 calc R
N7 N 0.5265(2) 0.45112(13) 0.65860(9) 0.0486(6) Uani 1 1 d .
C7 C 0.7520(3) 0.6537(2) 0.48056(11) 0.0618(10) Uani 1 1 d .
H7A H 0.7382 0.6828 0.4552 0.074 Uiso 1 1 calc R
C8 C 0.6716(3) 0.65163(16) 0.51736(9) 0.0393(7) Uani 1 1 d .
C9 C 0.5616(3) 0.69488(18) 0.51690(10) 0.0492(8) Uani 1 1 d .
H9A H 0.4937 0.6640 0.5167 0.059 Uiso 1 1 calc R
H9B H 0.5583 0.7225 0.5452 0.059 Uiso 1 1 calc R
C10 C 0.4749(3) 0.46533(17) 0.70371(12) 0.0554(9) Uani 1 1 d .
H10A H 0.5326 0.4555 0.7278 0.066 Uiso 1 1 calc R
H10B H 0.4082 0.4344 0.7085 0.066 Uiso 1 1 calc R
C11 C 0.4338(3) 0.54091(16) 0.70841(11) 0.0453(7) Uani 1 1 d .
H11A H 0.3666 0.5490 0.6882 0.054 Uiso 1 1 calc R
H11B H 0.4098 0.5500 0.7403 0.054 Uiso 1 1 calc R
C12 C 0.5888(3) 0.61751(14) 0.72764(9) 0.0400(7) Uani 1 1 d .
H12A H 0.5648 0.6120 0.7584 0.048 Uiso 1 1 calc R
C13 C 0.6924(2) 0.66004(14) 0.71738(9) 0.0348(6) Uani 1 1 d .
C14 C 0.7561(3) 0.68959(17) 0.75305(10) 0.0491(8) Uani 1 1 d .
H14A H 0.7323 0.6836 0.7838 0.059 Uiso 1 1 calc R
C15 C 0.8555(3) 0.72821(17) 0.74281(10) 0.0534(8) Uani 1 1 d .
H15A H 0.8997 0.7487 0.7665 0.064 Uiso 1 1 calc R
C16 C 0.8877(3) 0.73573(15) 0.69712(10) 0.0405(7) Uani 1 1 d .
H16A H 0.9550 0.7610 0.6894 0.049 Uiso 1 1 calc R
C17 C 0.8195(2) 0.70539(14) 0.66223(9) 0.0311(5) Uani 1 1 d .
C18 C 0.8515(3) 0.71457(17) 0.61186(9) 0.0416(7) Uani 1 1 d .
H18A H 0.8710 0.6695 0.5983 0.050 Uiso 1 1 calc R
H18B H 0.7847 0.7336 0.5950 0.050 Uiso 1 1 calc R
C19 C 0.4462(3) 0.43167(16) 0.62117(13) 0.0528(8) Uani 1 1 d .
H19A H 0.3656 0.4357 0.6322 0.063 Uiso 1 1 calc R
H19B H 0.4599 0.3832 0.6127 0.063 Uiso 1 1 calc R
C20 C 0.4623(3) 0.47759(15) 0.57841(11) 0.0467(7) Uani 1 1 d .
H20A H 0.5384 0.4685 0.5642 0.056 Uiso 1 1 calc R
H20B H 0.4014 0.4672 0.5556 0.056 Uiso 1 1 calc R
C21 C 0.3558(2) 0.58185(14) 0.59054(9) 0.0360(6) Uani 1 1 d .
H21A H 0.2911 0.5587 0.5779 0.043 Uiso 1 1 calc R
C22 C 0.3425(2) 0.65345(14) 0.60795(9) 0.0320(6) Uani 1 1 d .
C23 C 0.2318(2) 0.68257(15) 0.61169(9) 0.0378(6) Uani 1 1 d .
H23A H 0.1652 0.6572 0.6032 0.045 Uiso 1 1 calc R
C24 C 0.2215(2) 0.75003(16) 0.62817(10) 0.0410(7) Uani 1 1 d .
H24A H 0.1477 0.7704 0.6320 0.049 Uiso 1 1 calc R
C25 C 0.3220(2) 0.78632(15) 0.63869(10) 0.0387(6) Uani 1 1 d .
H25A H 0.3169 0.8323 0.6490 0.046 Uiso 1 1 calc R
C26 C 0.4319(2) 0.75454(14) 0.63396(9) 0.0326(6) Uani 1 1 d .
C27 C 0.5413(3) 0.79663(15) 0.64367(11) 0.0412(7) Uani 1 1 d .
H27A H 0.6094 0.7660 0.6427 0.049 Uiso 1 1 calc R
H27B H 0.5508 0.8316 0.6194 0.049 Uiso 1 1 calc R

loop_
_atom_site_aniso_label
_atom_site_aniso_U_11
_atom_site_aniso_U_22
_atom_site_aniso_U_33
_atom_site_aniso_U_23
_atom_site_aniso_U_13
_atom_site_aniso_U_12
Fe1 0.02525(18) 0.02951(19) 0.03018(18) -0.00202(15) 0.00074(14) -0.00050(15)
N1 0.0328(12) 0.0296(12) 0.0468(13) 0.0005(10) -0.0019(10) 0.0011(10)
C1 0.0545(19) 0.0301(16) 0.077(2) 0.0097(15) 0.0001(17) 0.0063(14)
O1 0.0665(15) 0.0697(15) 0.0402(11) 0.0196(11) -0.0194(11) -0.0194(13)
I1 0.06749(15) 0.05392(14) 0.04952(12) -0.00956(10) 0.00293(11) -0.00742(11)
O2 0.0427(11) 0.0642(14) 0.0392(11) -0.0049(10) 0.0033(9) -0.0249(11)
N2 0.0308(11) 0.0358(12) 0.0316(11) -0.0080(9) 0.0007(9) -0.0080(10)
C2 0.0401(16) 0.0369(16) 0.0634(19) 0.0098(14) -0.0038(15) 0.0091(13)
I2 0.04621(13) 0.06023(15) 0.07955(17) -0.01430(12) -0.00686(11) 0.00948(11)
N3 0.0334(12) 0.0322(12) 0.0375(12) 0.0046(10) 0.0079(10) -0.0002(10)
C3 0.0330(15) 0.0330(15) 0.0595(19) -0.0103(14) 0.0012(13) 0.0039(12)
O3 0.0676(16) 0.0642(15) 0.0528(14) -0.0035(12) -0.0090(12) -0.0189(13)
N4 0.0303(11) 0.0265(11) 0.0268(10) -0.0005(8) -0.0021(8) 0.0021(9)
C4 0.0403(16) 0.0364(15) 0.0449(16) -0.0128(13) 0.0072(13) -0.0052(13)
N5 0.0336(12) 0.0290(12) 0.0413(12) -0.0048(10) -0.0008(10) -0.0013(10)
C5 0.058(2) 0.059(2) 0.071(2) -0.0097(19) 0.0314(18) 0.0073(17)
N6 0.0292(11) 0.0306(11) 0.0309(11) 0.0043(9) 0.0023(9) 0.0004(9)
C6 0.083(3) 0.081(3) 0.065(2) -0.005(2) 0.043(2) -0.002(2)
N7 0.0445(15) 0.0389(14) 0.0623(17) 0.0025(12) 0.0060(13) 0.0012(12)
C7 0.075(2) 0.070(2) 0.0400(17) 0.0036(16) 0.0179(17) -0.012(2)
C8 0.0430(16) 0.0447(16) 0.0302(14) -0.0051(12) 0.0005(12) -0.0172(13)
C9 0.0460(17) 0.064(2) 0.0372(16) 0.0130(14) -0.0036(13) -0.0077(16)
C10 0.057(2) 0.0424(18) 0.066(2) 0.0153(16) 0.0118(17) -0.0104(16)
C11 0.0385(16) 0.0463(17) 0.0511(17) 0.0067(14) 0.0141(13) -0.0087(14)
C12 0.0509(17) 0.0391(16) 0.0300(13) 0.0054(12) 0.0094(13) 0.0011(13)
C13 0.0444(16) 0.0325(14) 0.0274(13) 0.0006(11) -0.0006(11) 0.0030(12)
C14 0.065(2) 0.0566(19) 0.0253(13) -0.0015(13) -0.0031(14) -0.0092(17)
C15 0.066(2) 0.058(2) 0.0364(16) -0.0055(14) -0.0157(15) -0.0117(18)
C16 0.0388(16) 0.0427(16) 0.0399(15) -0.0025(13) -0.0101(12) -0.0078(13)
C17 0.0301(13) 0.0313(14) 0.0318(13) -0.0013(11) -0.0052(10) 0.0022(11)
C18 0.0368(15) 0.0548(18) 0.0332(14) -0.0057(13) 0.0005(12) -0.0191(14)
C19 0.0434(17) 0.0300(16) 0.085(2) -0.0044(16) 0.0002(17) -0.0068(14)
C20 0.0437(17) 0.0342(16) 0.0623(19) -0.0167(14) -0.0038(15) -0.0038(13)
C21 0.0317(14) 0.0387(16) 0.0377(14) 0.0013(12) -0.0059(11) -0.0067(12)
C22 0.0304(14) 0.0356(14) 0.0300(13) 0.0044(11) -0.0007(10) 0.0002(11)
C23 0.0285(14) 0.0449(16) 0.0398(14) 0.0072(12) -0.0045(11) -0.0001(12)
C24 0.0293(14) 0.0491(18) 0.0448(16) 0.0059(13) 0.0014(12) 0.0107(13)
C25 0.0396(16) 0.0349(15) 0.0416(15) 0.0048(12) 0.0018(12) 0.0114(13)
C26 0.0352(14) 0.0330(14) 0.0296(13) 0.0057(11) -0.0002(10) 0.0023(11)
C27 0.0371(15) 0.0294(14) 0.0571(18) 0.0013(13) 0.0024(13) 0.0025(12)

loop_
_atom_type_symbol
_atom_type_description
_atom_type_scat_dispersion_real
_atom_type_scat_dispersion_imag
_atom_type_scat_source
C C 0.0033 0.0016 'International Tables Vol C Tables 4.2.6.8 and 6.1.1.4'
H H 0.0000 0.0000 'International Tables Vol C Tables 4.2.6.8 and 6.1.1.4'
N N 0.0061 0.0033 'International Tables Vol C Tables 4.2.6.8 and 6.1.1.4'
O O 0.0106 0.0060 'International Tables Vol C Tables 4.2.6.8 and 6.1.1.4'
Fe Fe 0.3463 0.8444 'International Tables Vol C Tables 4.2.6.8 and 6.1.1.4'
I I -0.4742 1.8119 'International Tables Vol C Tables 4.2.6.8 and 6.1.1.4'

loop_
_geom_angle_atom_site_label_1
_geom_angle_atom_site_label_2
_geom_angle_atom_site_label_3
_geom_angle
N5 Fe1 N1 102.51(9)
N5 Fe1 N3 95.13(9)
N1 Fe1 N3 96.31(9)
N5 Fe1 N2 89.12(8)
N1 Fe1 N2 75.18(9)
N3 Fe1 N2 171.17(8)
N5 Fe1 N4 168.64(8)
N1 Fe1 N4 85.11(8)
N3 Fe1 N4 75.47(8)
N2 Fe1 N4 101.08(7)
N5 Fe1 N6 74.75(8)
N1 Fe1 N6 177.23(8)
N3 Fe1 N6 84.46(8)
N2 Fe1 N6 104.15(8)
N4 Fe1 N6 97.66(7)
C3 N1 C2 118.2(2)
C3 N1 Fe1 117.4(2)
C2 N1 Fe1 124.39(18)
N7 C1 C2 111.3(2)
N7 C1 H1A 109.4
C2 C1 H1A 109.4
N7 C1 H1B 109.4
C2 C1 H1B 109.4
H1A C1 H1B 108.0
C9 O1 H1C 109.5
C18 O2 H2A 109.5
C8 N2 C4 117.9(2)
C8 N2 Fe1 131.70(19)
C4 N2 Fe1 110.01(18)
N1 C2 C1 107.8(2)
N1 C2 H2B 110.1
C1 C2 H2B 110.1
N1 C2 H2C 110.1
C1 C2 H2C 110.1
H2B C2 H2C 108.5
C12 N3 C11 118.5(2)
C12 N3 Fe1 116.06(18)
C11 N3 Fe1 125.12(19)
N1 C3 C4 119.7(3)
N1 C3 H3A 120.2
C4 C3 H3A 120.2
C27 O3 H3B 109.5
C17 N4 C13 117.4(2)
C17 N4 Fe1 132.52(16)
C13 N4 Fe1 109.94(17)
N2 C4 C5 122.8(3)
N2 C4 C3 116.9(2)
C5 C4 C3 120.3(3)
C21 N5 C20 118.8(2)
C21 N5 Fe1 118.30(18)
C20 N5 Fe1 122.30(18)
C6 C5 C4 118.8(3)
C6 C5 H5A 120.6
C4 C5 H5A 120.6
C26 N6 C22 117.2(2)
C26 N6 Fe1 133.81(18)
C22 N6 Fe1 107.66(16)
C7 C6 C5 119.1(3)
C7 C6 H6A 120.5
C5 C6 H6A 120.5
C10 N7 C19 117.1(3)
C10 N7 C1 116.6(3)
C19 N7 C1 117.1(3)
C6 C7 C8 120.1(3)
C6 C7 H7A 120.0
C8 C7 H7A 120.0
N2 C8 C7 121.2(3)
N2 C8 C9 117.3(2)
C7 C8 C9 121.5(3)
O1 C9 C8 113.1(3)
O1 C9 H9A 109.0
C8 C9 H9A 109.0
O1 C9 H9B 109.0
C8 C9 H9B 109.0
H9A C9 H9B 107.8
N7 C10 C11 112.4(3)
N7 C10 H10A 109.1
C11 C10 H10A 109.1
N7 C10 H10B 109.1
C11 C10 H10B 109.1
H10A C10 H10B 107.9
N3 C11 C10 109.3(2)
N3 C11 H11A 109.8
C10 C11 H11A 109.8
N3 C11 H11B 109.8
C10 C11 H11B 109.8
H11A C11 H11B 108.3
N3 C12 C13 121.3(2)
N3 C12 H12A 119.4
C13 C12 H12A 119.4
N4 C13 C14 122.7(3)
N4 C13 C12 117.2(2)
C14 C13 C12 120.1(3)
C13 C14 C15 119.4(3)
C13 C14 H14A 120.3
C15 C14 H14A 120.3
C16 C15 C14 118.6(3)
C16 C15 H15A 120.7
C14 C15 H15A 120.7
C15 C16 C17 119.8(3)
C15 C16 H16A 120.1
C17 C16 H16A 120.1
N4 C17 C16 122.1(2)
N4 C17 C18 117.2(2)
C16 C17 C18 120.6(2)
O2 C18 C17 110.1(2)
O2 C18 H18A 109.6
C17 C18 H18A 109.6
O2 C18 H18B 109.6
C17 C18 H18B 109.6
H18A C18 H18B 108.1
N7 C19 C20 111.9(2)
N7 C19 H19A 109.2
C20 C19 H19A 109.2
N7 C19 H19B 109.2
C20 C19 H19B 109.2
H19A C19 H19B 107.9
N5 C20 C19 108.9(2)
N5 C20 H20A 109.9
C19 C20 H20A 109.9
N5 C20 H20B 109.9
C19 C20 H20B 109.9
H20A C20 H20B 108.3
N5 C21 C22 120.5(2)
N5 C21 H21A 119.8
C22 C21 H21A 119.8
N6 C22 C23 123.3(2)
N6 C22 C21 116.8(2)
C23 C22 C21 119.9(2)
C22 C23 C24 118.8(3)
C22 C23 H23A 120.6
C24 C23 H23A 120.6
C25 C24 C23 118.6(3)
C25 C24 H24A 120.7
C23 C24 H24A 120.7
C24 C25 C26 120.2(3)
C24 C25 H25A 119.9
C26 C25 H25A 119.9
N6 C26 C25 121.7(3)
N6 C26 C27 119.2(2)
C25 C26 C27 119.1(2)
O3 C27 C26 112.2(2)
O3 C27 H27A 109.2
C26 C27 H27A 109.2
O3 C27 H27B 109.2
C26 C27 H27B 109.2
H27A C27 H27B 107.9

loop_
_geom_bond_atom_site_label_1
_geom_bond_atom_site_label_2
_geom_bond_distance
Fe1 N5 2.108(2)
Fe1 N1 2.129(2)
Fe1 N3 2.163(2)
Fe1 N2 2.293(2)
Fe1 N4 2.311(2)
Fe1 N6 2.370(2)
N1 C3 1.266(4)
N1 C2 1.469(4)
C1 N7 1.457(4)
C1 C2 1.518(4)
C1 H1A 0.9700
C1 H1B 0.9700
O1 C9 1.412(3)
O1 H1C 0.8200
O2 C18 1.393(3)
O2 H2A 0.8200
N2 C8 1.343(4)
N2 C4 1.355(4)
C2 H2B 0.9700
C2 H2C 0.9700
N3 C12 1.266(4)
N3 C11 1.469(3)
C3 C4 1.459(4)
C3 H3A 0.9300
O3 C27 1.409(4)
O3 H3B 0.8200
N4 C17 1.342(3)
N4 C13 1.360(3)
C4 C5 1.382(4)
N5 C21 1.266(3)
N5 C20 1.469(3)
C5 C6 1.371(5)
C5 H5A 0.9300
N6 C26 1.345(3)
N6 C22 1.357(3)
C6 C7 1.368(6)
C6 H6A 0.9300
N7 C10 1.446(4)
N7 C19 1.455(4)
C7 C8 1.395(4)
C7 H7A 0.9300
C8 C9 1.497(4)
C9 H9A 0.9700
C9 H9B 0.9700
C10 C11 1.524(4)
C10 H10A 0.9700
C10 H10B 0.9700
C11 H11A 0.9700
C11 H11B 0.9700
C12 C13 1.459(4)
C12 H12A 0.9300
C13 C14 1.373(4)
C14 C15 1.379(4)
C14 H14A 0.9300
C15 C16 1.368(4)
C15 H15A 0.9300
C16 C17 1.391(4)
C16 H16A 0.9300
C17 C18 1.499(4)
C18 H18A 0.9700
C18 H18B 0.9700
C19 C20 1.519(5)
C19 H19A 0.9700
C19 H19B 0.9700
C20 H20A 0.9700
C20 H20B 0.9700
C21 C22 1.465(4)
C21 H21A 0.9300
C22 C23 1.377(4)
C23 C24 1.378(4)
C23 H23A 0.9300
C24 C25 1.368(4)
C24 H24A 0.9300
C25 C26 1.393(4)
C25 H25A 0.9300
C26 C27 1.505(4)
C27 H27A 0.9700
C27 H27B 0.9700
